data_2232104
loop_
_publ_author_name
'Hu, Xi-Ying'
'Zhai, Wen-Hang'
'Ma, Ning'
'Yang, Guang-Rui'

_publ_section_title
;
 Poly[(5,5'-dimethyl-2,2'-bipyridine-\k^2^<i>N</i>,<i>N</i>')(\m~3~-5-hydroxyisophthalato-\k^4^<i>O</i>^1^:<i>O</i>^3^,<i>O</i>^3'^:<i>O</i>^3'^)cadmium]
;
_journal_coeditor_code XU5315
_journal_issue 10
_journal_name_full 'Acta Crystallographica Section E'
_journal_page_first m1352
_journal_paper_doi 10.1107/S1600536811035975
_journal_volume 67
_journal_year 2011
_chemical_formula_iupac '[Cd (C8 H4 O5) (C12 H12 N2)]'
_chemical_formula_moiety 'C20 H16 Cd N2 O5 '
_chemical_formula_sum 'C20 H16 Cd N2 O5'
_chemical_formula_weight 476.75
_chemical_name_systematic
;
Poly[(5,5'-dimethyl-2,2'-bipyridine-\k^2^<i>N</i>,<i>N</i>')(\m~3~-5-
hydroxyisophthalato-
\k^4^<i>O</i>^1^:<i>O</i>^3^,<i>O</i>^3'^:<i>O</i>^3'^)cadmium]
;
_space_group_IT_number 14
_symmetry_cell_setting monoclinic
_symmetry_space_group_name_Hall '-P 2ybc'
_symmetry_space_group_name_H-M 'P 1 21/c 1'
_atom_sites_solution_hydrogens geom
_atom_sites_solution_primary direct
_atom_sites_solution_secondary difmap
_audit_creation_method SHELXL-97
_cell_angle_alpha 90.00
_cell_angle_beta 125.235(2)
_cell_angle_gamma 90.00
_cell_formula_units_Z 4
_cell_length_a 10.7650(2)
_cell_length_b 13.0111(3)
_cell_length_c 16.5272(4)
_cell_measurement_reflns_used 4955
_cell_measurement_temperature 296(2)
_cell_measurement_theta_max 29.2011
_cell_measurement_theta_min 2.9704
_cell_volume 1890.77(9)
_computing_cell_refinement 'SAINT (Bruker, 2005)'
_computing_data_collection 'APEX2 (Bruker, 2005)'
_computing_data_reduction 'SAINT (Bruker, 2005)'
_computing_molecular_graphics 'SHELXTL (Sheldrick, 2008)'
_computing_publication_material 'SHELXTL (Sheldrick, 2008)'
_computing_structure_refinement 'SHELXTL (Sheldrick, 2008)'
_computing_structure_solution 'SHELXTL (Sheldrick, 2008)'
_diffrn_ambient_temperature 296(2)
_diffrn_measured_fraction_theta_full 0.996
_diffrn_measured_fraction_theta_max 0.996
_diffrn_measurement_device_type 'Bruker APEXII CCD area detector'
_diffrn_measurement_method '\w scans'
_diffrn_radiation_monochromator graphite
_diffrn_radiation_source 'fine-focus sealed tube'
_diffrn_radiation_type MoK\a
_diffrn_radiation_wavelength 0.71073
_diffrn_reflns_av_R_equivalents 0.0223
_diffrn_reflns_av_sigmaI/netI 0.0305
_diffrn_reflns_limit_h_max 12
_diffrn_reflns_limit_h_min -12
_diffrn_reflns_limit_k_max 15
_diffrn_reflns_limit_k_min -13
_diffrn_reflns_limit_l_max 19
_diffrn_reflns_limit_l_min -18
_diffrn_reflns_number 7327
_diffrn_reflns_theta_full 25.00
_diffrn_reflns_theta_max 25.00
_diffrn_reflns_theta_min 2.98
_diffrn_standards_number 0
_exptl_absorpt_coefficient_mu 1.189
_exptl_absorpt_correction_T_max 0.8056
_exptl_absorpt_correction_T_min 0.7883
_exptl_absorpt_correction_type multi-scan
_exptl_absorpt_process_details '(SADABS; Bruker, 2005)'
_exptl_crystal_colour colourless
_exptl_crystal_density_diffrn 1.675
_exptl_crystal_density_method 'not measured'
_exptl_crystal_description block
_exptl_crystal_F_000 952
_exptl_crystal_size_max 0.21
_exptl_crystal_size_mid 0.20
_exptl_crystal_size_min 0.19
_refine_diff_density_max 0.441
_refine_diff_density_min -0.493
_refine_ls_extinction_method none
_refine_ls_goodness_of_fit_ref 1.027
_refine_ls_hydrogen_treatment constr
_refine_ls_matrix_type full
_refine_ls_number_parameters 261
_refine_ls_number_reflns 3315
_refine_ls_number_restraints 19
_refine_ls_restrained_S_all 1.068
_refine_ls_R_factor_all 0.0292
_refine_ls_R_factor_gt 0.0244
_refine_ls_shift/su_max 0.002
_refine_ls_shift/su_mean 0.000
_refine_ls_structure_factor_coef Fsqd
_refine_ls_weighting_details 'calc w=1/[\s^2^(Fo^2^)+(0.0329P)^2^+0.4400P] where P=(Fo^2^+2Fc^2^)/3'
_refine_ls_weighting_scheme calc
_refine_ls_wR_factor_gt 0.0611
_refine_ls_wR_factor_ref 0.0633
_reflns_number_gt 2963
_reflns_number_total 3315
_reflns_threshold_expression >2sigma(I)
_cod_data_source_file xu5315.cif
_cod_data_source_block I
_cod_original_cell_volume 1890.77(7)
_cod_original_sg_symbol_H-M 'P 21/c'
_cod_database_code 2232104
_cod_database_fobs_code 2232104

loop_
_symmetry_equiv_pos_as_xyz
'x, y, z'
'-x, y+1/2, -z+1/2'
'-x, -y, -z'
'x, -y-1/2, z-1/2'

loop_
_atom_site_type_symbol
_atom_site_label
_atom_site_fract_x
_atom_site_fract_y
_atom_site_fract_z
_atom_site_U_iso_or_equiv
_atom_site_adp_type
_atom_site_calc_flag
_atom_site_refinement_flags
_atom_site_occupancy
_atom_site_symmetry_multiplicity
_atom_site_disorder_assembly
_atom_site_disorder_group
Cd Cd1 0.33624(2) 0.908899(14) 0.465227(14) 0.02455(9) Uani d . 1 1 . .
O O1 0.4236(3) 0.79166(15) 0.58085(15) 0.0445(5) Uani d . 1 1 . .
O O2 0.4437(3) 0.68188(19) 0.48809(18) 0.0605(7) Uani d . 1 1 . .
O O3 0.3021(2) 0.63401(16) 0.81224(15) 0.0398(5) Uani d . 1 1 . .
O O4 0.4714(2) 0.51992(16) 0.90921(14) 0.0380(5) Uani d . 1 1 . .
O O5 0.5449(3) 0.34087(16) 0.66869(17) 0.0482(6) Uani d . 1 1 . .
H H5 0.5532 0.3368 0.6225 0.072 Uiso calc R 1 1 . .
N N1 0.0946(3) 0.8445(2) 0.4020(2) 0.0447(7) Uani d . 1 1 . .
N N2 0.1680(3) 1.0450(2) 0.42515(19) 0.0387(6) Uani d . 1 1 A .
C C1 0.4423(3) 0.7026(2) 0.5600(2) 0.0311(6) Uani d . 1 1 . .
C C2 0.4028(3) 0.5714(2) 0.83066(19) 0.0234(6) Uani d . 1 1 . .
C C3 0.4561(3) 0.6172(2) 0.62673(19) 0.0268(6) Uani d . 1 1 . .
C C4 0.4971(3) 0.5188(2) 0.6169(2) 0.0331(7) Uani d . 1 1 . .
H H4 0.5166 0.5067 0.5697 0.040 Uiso calc R 1 1 . .
C C5 0.5091(3) 0.4393(2) 0.6761(2) 0.0310(6) Uani d . 1 1 . .
C C6 0.4842(3) 0.4582(2) 0.74822(19) 0.0269(6) Uani d . 1 1 . .
H H6 0.4975 0.4059 0.7909 0.032 Uiso calc R 1 1 . .
C C7 0.4394(3) 0.5551(2) 0.75669(18) 0.0224(5) Uani d . 1 1 . .
C C8 0.4245(3) 0.6349(2) 0.69598(19) 0.0251(6) Uani d . 1 1 . .
H H8 0.3936 0.6997 0.7016 0.030 Uiso calc R 1 1 . .
C C9 0.0650(4) 0.7438(3) 0.3945(3) 0.0666(12) Uani d . 1 1 A .
H H9 0.1411 0.6988 0.4064 0.080 Uiso calc R 1 1 . .
C C10 -0.0689(4) 0.7022(3) 0.3704(4) 0.0818(15) Uani d . 1 1 . .
C C11 -0.0818(12) 0.5869(7) 0.3935(10) 0.0662(17) Uani d PU 0.464(11) 1 A 1
H H11A -0.0717 0.5426 0.3511 0.099 Uiso calc PR 0.464(11) 1 A 1
H H11B -0.1789 0.5758 0.3820 0.099 Uiso calc PR 0.464(11) 1 A 1
H H11C -0.0024 0.5720 0.4614 0.099 Uiso calc PR 0.464(11) 1 A 1
C C11' -0.0983(10) 0.5886(6) 0.3397(9) 0.0662(17) Uani d PU 0.536(11) 1 A 2
H H11D -0.1467 0.5832 0.2697 0.099 Uiso calc PR 0.536(11) 1 A 2
H H11E -0.1632 0.5594 0.3560 0.099 Uiso calc PR 0.536(11) 1 A 2
H H11F -0.0034 0.5521 0.3744 0.099 Uiso calc PR 0.536(11) 1 A 2
C C12 -0.1789(4) 0.7708(3) 0.3531(3) 0.0741(13) Uani d . 1 1 A .
H H12 -0.2718 0.7465 0.3372 0.089 Uiso calc R 1 1 . .
C C13 -0.1532(4) 0.8742(3) 0.3590(3) 0.0603(11) Uani d . 1 1 . .
H H13 -0.2283 0.9202 0.3470 0.072 Uiso calc R 1 1 A .
C C14 -0.0139(3) 0.9107(2) 0.3832(2) 0.0395(8) Uani d . 1 1 A .
C C15 0.0231(3) 1.0213(3) 0.3885(2) 0.0399(7) Uani d . 1 1 . .
C C16 -0.0843(4) 1.0982(3) 0.3547(3) 0.0659(12) Uani d . 1 1 A .
H H16 -0.1840 1.0817 0.3308 0.079 Uiso calc R 1 1 . .
C C17 -0.0446(4) 1.1988(3) 0.3560(3) 0.0726(13) Uani d . 1 1 . .
H H17 -0.1181 1.2500 0.3316 0.087 Uiso calc R 1 1 A .
C C18 0.1026(4) 1.2240(3) 0.3932(3) 0.0629(11) Uani d U 1 1 A .
C C19 0.1526(5) 1.3337(3) 0.3959(4) 0.0828(13) Uani d U 1 1 . .
H H19A 0.0711 1.3708 0.3399 0.124 Uiso calc R 1 1 A .
H H19B 0.2396 1.3334 0.3935 0.124 Uiso calc R 1 1 . .
H H19C 0.1787 1.3663 0.4559 0.124 Uiso calc R 1 1 . .
C C20 0.2049(4) 1.1434(3) 0.4275(3) 0.0523(9) Uani d . 1 1 . .
H H20 0.3059 1.1587 0.4539 0.063 Uiso calc R 1 1 A .

loop_
_atom_site_aniso_label
_atom_site_aniso_U_11
_atom_site_aniso_U_22
_atom_site_aniso_U_33
_atom_site_aniso_U_12
_atom_site_aniso_U_13
_atom_site_aniso_U_23
Cd1 0.03011(13) 0.02303(13) 0.02889(13) 0.00030(8) 0.02186(10) 0.00374(8)
O1 0.0808(15) 0.0212(11) 0.0346(12) 0.0003(10) 0.0351(11) 0.0044(9)
O2 0.115(2) 0.0487(15) 0.0543(15) 0.0187(14) 0.0701(16) 0.0163(12)
O3 0.0564(13) 0.0369(12) 0.0468(13) 0.0183(10) 0.0417(11) 0.0115(10)
O4 0.0502(12) 0.0473(13) 0.0265(10) 0.0206(10) 0.0279(9) 0.0125(10)
O5 0.0970(17) 0.0237(11) 0.0525(14) 0.0176(11) 0.0596(14) 0.0079(10)
N1 0.0337(13) 0.0348(15) 0.0647(18) -0.0030(12) 0.0279(13) -0.0001(14)
N2 0.0351(13) 0.0308(14) 0.0513(16) 0.0056(11) 0.0256(12) 0.0057(13)
C1 0.0402(15) 0.0273(16) 0.0303(15) 0.0009(12) 0.0228(13) 0.0032(13)
C2 0.0282(13) 0.0213(14) 0.0248(14) -0.0052(11) 0.0177(12) -0.0029(12)
C3 0.0359(14) 0.0242(14) 0.0236(14) -0.0002(12) 0.0190(12) 0.0036(12)
C4 0.0559(18) 0.0275(15) 0.0313(15) 0.0052(13) 0.0340(14) 0.0012(13)
C5 0.0469(17) 0.0227(14) 0.0334(16) 0.0050(12) 0.0290(14) 0.0008(13)
C6 0.0375(15) 0.0238(15) 0.0251(14) 0.0015(12) 0.0214(12) 0.0055(12)
C7 0.0256(13) 0.0228(13) 0.0214(13) -0.0001(11) 0.0150(11) 0.0001(11)
C8 0.0328(14) 0.0183(13) 0.0268(14) 0.0019(11) 0.0187(12) -0.0003(12)
C9 0.0417(19) 0.041(2) 0.107(3) -0.0020(16) 0.037(2) -0.005(2)
C10 0.042(2) 0.044(2) 0.130(4) -0.0106(18) 0.033(2) 0.003(3)
C11 0.0641(19) 0.061(2) 0.069(2) -0.0056(12) 0.0358(15) 0.0007(15)
C11' 0.0641(19) 0.061(2) 0.069(2) -0.0056(12) 0.0358(15) 0.0007(15)
C12 0.0377(19) 0.059(3) 0.113(4) -0.0105(18) 0.037(2) 0.007(3)
C13 0.0345(18) 0.060(2) 0.083(3) 0.0047(17) 0.0316(19) 0.006(2)
C14 0.0296(15) 0.0428(19) 0.0448(19) 0.0010(13) 0.0208(14) 0.0018(15)
C15 0.0307(15) 0.0424(19) 0.0438(18) 0.0052(14) 0.0199(14) 0.0050(15)
C16 0.0374(19) 0.050(2) 0.093(3) 0.0121(16) 0.028(2) 0.009(2)
C17 0.050(2) 0.052(3) 0.097(3) 0.0230(19) 0.032(2) 0.013(2)
C18 0.053(2) 0.0414(18) 0.081(3) 0.0153(16) 0.031(2) 0.011(2)
C19 0.0794(19) 0.0575(17) 0.096(2) 0.0031(14) 0.0418(15) 0.0074(16)
C20 0.0410(18) 0.0338(19) 0.076(3) 0.0032(15) 0.0304(18) 0.0059(19)

loop_
_atom_type_symbol
_atom_type_description
_atom_type_scat_dispersion_real
_atom_type_scat_dispersion_imag
_atom_type_scat_source
C C 0.0033 0.0016 'International Tables Vol C Tables 4.2.6.8 and 6.1.1.4'
H H 0.0000 0.0000 'International Tables Vol C Tables 4.2.6.8 and 6.1.1.4'
Cd Cd -0.8075 1.2024 'International Tables Vol C Tables 4.2.6.8 and 6.1.1.4'
N N 0.0061 0.0033 'International Tables Vol C Tables 4.2.6.8 and 6.1.1.4'
O O 0.0106 0.0060 'International Tables Vol C Tables 4.2.6.8 and 6.1.1.4'

loop_
_geom_angle_atom_site_label_1
_geom_angle_atom_site_label_2
_geom_angle_atom_site_label_3
_geom_angle_site_symmetry_1
_geom_angle_site_symmetry_3
_geom_angle
O1 Cd1 O4 . 4_575 125.02(8)
O1 Cd1 N1 . . 86.97(9)
O4 Cd1 N1 4_575 . 139.44(9)
O1 Cd1 N2 . . 130.36(9)
O4 Cd1 N2 4_575 . 98.40(8)
N1 Cd1 N2 . . 70.33(9)
O1 Cd1 O4 . 2_656 86.70(7)
O4 Cd1 O4 4_575 2_656 71.16(7)
N1 Cd1 O4 . 2_656 142.19(8)
N2 Cd1 O4 . 2_656 85.97(8)
O1 Cd1 O3 . 4_575 119.01(8)
O4 Cd1 O3 4_575 4_575 54.77(6)
N1 Cd1 O3 . 4_575 89.50(8)
N2 Cd1 O3 . 4_575 104.75(8)
O4 Cd1 O3 2_656 4_575 125.72(6)
O1 Cd1 C2 . 4_575 126.71(8)
O4 Cd1 C2 4_575 4_575 27.45(7)
N1 Cd1 C2 . 4_575 114.91(9)
N2 Cd1 C2 . 4_575 102.94(8)
O4 Cd1 C2 2_656 4_575 98.53(7)
O3 Cd1 C2 4_575 4_575 27.32(7)
C1 O1 Cd1 . . 117.35(18)
C2 O3 Cd1 . 4_576 90.45(16)
C2 O4 Cd1 . 4_576 93.99(15)
C2 O4 Cd1 . 2_646 156.69(17)
Cd1 O4 Cd1 4_576 2_646 108.84(7)
C5 O5 H5 . . 109.5
C9 N1 C14 . . 118.8(3)
C9 N1 Cd1 . . 122.6(2)
C14 N1 Cd1 . . 118.2(2)
C20 N2 C15 . . 118.9(3)
C20 N2 Cd1 . . 123.3(2)
C15 N2 Cd1 . . 117.5(2)
O2 C1 O1 . . 124.1(3)
O2 C1 C3 . . 119.6(3)
O1 C1 C3 . . 116.3(2)
O3 C2 O4 . . 120.8(2)
O3 C2 C7 . . 119.6(2)
O4 C2 C7 . . 119.6(2)
O3 C2 Cd1 . 4_576 62.23(14)
O4 C2 Cd1 . 4_576 58.55(13)
C7 C2 Cd1 . 4_576 177.30(18)
C8 C3 C4 . . 119.5(2)
C8 C3 C1 . . 120.8(2)
C4 C3 C1 . . 119.7(2)
C5 C4 C3 . . 120.8(2)
C5 C4 H4 . . 119.6
C3 C4 H4 . . 119.6
O5 C5 C4 . . 123.8(2)
O5 C5 C6 . . 116.7(2)
C4 C5 C6 . . 119.5(3)
C5 C6 C7 . . 120.0(2)
C5 C6 H6 . . 120.0
C7 C6 H6 . . 120.0
C6 C7 C8 . . 120.6(2)
C6 C7 C2 . . 118.8(2)
C8 C7 C2 . . 120.6(2)
C7 C8 C3 . . 119.4(2)
C7 C8 H8 . . 120.3
C3 C8 H8 . . 120.3
N1 C9 C10 . . 124.7(3)
N1 C9 H9 . . 117.7
C10 C9 H9 . . 117.7
C9 C10 C12 . . 116.2(4)
C9 C10 C11' . . 117.3(5)
C12 C10 C11' . . 124.6(4)
C9 C10 C11 . . 122.1(5)
C12 C10 C11 . . 118.9(5)
C10 C11 H11A . . 109.5
C10 C11 H11B . . 109.5
C10 C11 H11C . . 109.5
C10 C11' H11D . . 109.5
C10 C11' H11E . . 109.5
H11D C11' H11E . . 109.5
C10 C11' H11F . . 109.5
H11D C11' H11F . . 109.5
H11E C11' H11F . . 109.5
C13 C12 C10 . . 120.6(3)
C13 C12 H12 . . 119.7
C10 C12 H12 . . 119.7
C12 C13 C14 . . 119.7(3)
C12 C13 H13 . . 120.1
C14 C13 H13 . . 120.1
N1 C14 C13 . . 119.9(3)
N1 C14 C15 . . 116.3(3)
C13 C14 C15 . . 123.7(3)
N2 C15 C16 . . 120.0(3)
N2 C15 C14 . . 116.9(3)
C16 C15 C14 . . 123.1(3)
C17 C16 C15 . . 120.3(3)
C17 C16 H16 . . 119.9
C15 C16 H16 . . 119.9
C18 C17 C16 . . 120.3(3)
C18 C17 H17 . . 119.8
C16 C17 H17 . . 119.8
C17 C18 C20 . . 116.4(4)
C17 C18 C19 . . 122.6(3)
C20 C18 C19 . . 121.1(3)
C18 C19 H19A . . 109.5
C18 C19 H19B . . 109.5
H19A C19 H19B . . 109.5
C18 C19 H19C . . 109.5
H19A C19 H19C . . 109.5
H19B C19 H19C . . 109.5
N2 C20 C18 . . 124.2(3)
N2 C20 H20 . . 117.9
C18 C20 H20 . . 117.9

loop_
_geom_bond_atom_site_label_1
_geom_bond_atom_site_label_2
_geom_bond_site_symmetry_2
_geom_bond_distance
_geom_bond_publ_flag
Cd1 O1 . 2.1884(19) y
Cd1 O3 4_575 2.4015(19) y
Cd1 O4 4_575 2.3209(18) y
Cd1 O4 2_656 2.3922(19) y
Cd1 N1 . 2.329(2) y
Cd1 N2 . 2.340(2) y
O1 C1 . 1.257(3) ?
O2 C1 . 1.229(3) ?
O3 C2 . 1.246(3) ?
O3 Cd1 4_576 2.4015(19) ?
O4 C2 . 1.254(3) ?
O4 Cd1 4_576 2.3209(18) ?
O4 Cd1 2_646 2.3922(18) ?
O5 C5 . 1.363(3) ?
O5 H5 . 0.8200 ?
N1 C9 . 1.337(4) ?
N1 C14 . 1.335(4) ?
N2 C20 . 1.333(4) ?
N2 C15 . 1.343(4) ?
C1 C3 . 1.511(4) ?
C2 C7 . 1.500(3) ?
C2 Cd1 4_576 2.714(3) ?
C3 C8 . 1.389(4) ?
C3 C4 . 1.394(4) ?
C4 C5 . 1.379(4) ?
C4 H4 . 0.9300 ?
C5 C6 . 1.386(4) ?
C6 C7 . 1.386(4) ?
C6 H6 . 0.9300 ?
C7 C8 . 1.387(4) ?
C8 H8 . 0.9300 ?
C9 C10 . 1.367(5) ?
C9 H9 . 0.9300 ?
C10 C12 . 1.374(6) ?
C10 C11' . 1.536(9) ?
C10 C11 . 1.574(10) ?
C11 H11A . 0.9600 ?
C11 H11B . 0.9600 ?
C11 H11C . 0.9600 ?
C11' H11D . 0.9600 ?
C11' H11E . 0.9600 ?
C11' H11F . 0.9600 ?
C12 C13 . 1.367(6) ?
C12 H12 . 0.9300 ?
C13 C14 . 1.394(5) ?
C13 H13 . 0.9300 ?
C14 C15 . 1.482(4) ?
C15 C16 . 1.380(5) ?
C16 C17 . 1.373(5) ?
C16 H16 . 0.9300 ?
C17 C18 . 1.368(5) ?
C17 H17 . 0.9300 ?
C18 C20 . 1.384(5) ?
C18 C19 . 1.517(6) ?
C19 H19A . 0.9600 ?
C19 H19B . 0.9600 ?
C19 H19C . 0.9600 ?
C20 H20 . 0.9300 ?

loop_
_geom_hbond_atom_site_label_D
_geom_hbond_atom_site_label_H
_geom_hbond_atom_site_label_A
_geom_hbond_site_symmetry_A
_geom_hbond_distance_DH
_geom_hbond_distance_HA
_geom_hbond_distance_DA
_geom_hbond_angle_DHA
O5 H5 O2 3_666 0.82 1.86 2.680(3) 174
C6 H6 O1 2_646 0.93 2.31 3.229(3) 169
C17 H17 O3 3_576 0.93 2.53 3.355(5) 147

loop_
_geom_torsion_atom_site_label_1
_geom_torsion_atom_site_label_2
_geom_torsion_atom_site_label_3
_geom_torsion_atom_site_label_4
_geom_torsion_site_symmetry_1
_geom_torsion_site_symmetry_4
_geom_torsion
O4 Cd1 O1 C1 4_575 . -70.7(2)
N1 Cd1 O1 C1 . . 82.4(2)
N2 Cd1 O1 C1 . . 143.3(2)
O4 Cd1 O1 C1 2_656 . -134.8(2)
O3 Cd1 O1 C1 4_575 . -5.3(2)
C2 Cd1 O1 C1 4_575 . -36.7(2)
O1 Cd1 N1 C9 . . -43.2(3)
O4 Cd1 N1 C9 4_575 . 102.1(3)
N2 Cd1 N1 C9 . . -178.2(3)
O4 Cd1 N1 C9 2_656 . -123.8(3)
O3 Cd1 N1 C9 4_575 . 75.9(3)
C2 Cd1 N1 C9 4_575 . 86.3(3)
O1 Cd1 N1 C14 . . 129.2(3)
O4 Cd1 N1 C14 4_575 . -85.5(3)
N2 Cd1 N1 C14 . . -5.9(2)
O4 Cd1 N1 C14 2_656 . 48.5(3)
O3 Cd1 N1 C14 4_575 . -111.7(2)
C2 Cd1 N1 C14 4_575 . -101.4(2)
O1 Cd1 N2 C20 . . 119.8(3)
O4 Cd1 N2 C20 4_575 . -32.6(3)
N1 Cd1 N2 C20 . . -172.3(3)
O4 Cd1 N2 C20 2_656 . 37.6(3)
O3 Cd1 N2 C20 4_575 . -88.3(3)
C2 Cd1 N2 C20 4_575 . -60.2(3)
O1 Cd1 N2 C15 . . -67.1(3)
O4 Cd1 N2 C15 4_575 . 140.4(2)
N1 Cd1 N2 C15 . . 0.7(2)
O4 Cd1 N2 C15 2_656 . -149.3(2)
O3 Cd1 N2 C15 4_575 . 84.8(2)
C2 Cd1 N2 C15 4_575 . 112.8(2)
Cd1 O1 C1 O2 . . 14.9(4)
Cd1 O1 C1 C3 . . -162.18(18)
Cd1 O3 C2 O4 4_576 . -0.4(3)
Cd1 O3 C2 C7 4_576 . 177.8(2)
Cd1 O4 C2 O3 4_576 . 0.5(3)
Cd1 O4 C2 O3 2_646 . -168.2(3)
Cd1 O4 C2 C7 4_576 . -177.7(2)
Cd1 O4 C2 C7 2_646 . 13.6(6)
Cd1 O4 C2 Cd1 2_646 4_576 -168.7(5)
O2 C1 C3 C8 . . -167.0(3)
O1 C1 C3 C8 . . 10.3(4)
O2 C1 C3 C4 . . 11.3(4)
O1 C1 C3 C4 . . -171.5(3)
C8 C3 C4 C5 . . -1.1(4)
C1 C3 C4 C5 . . -179.3(3)
C3 C4 C5 O5 . . 178.3(3)
C3 C4 C5 C6 . . -1.8(4)
O5 C5 C6 C7 . . -176.5(3)
C4 C5 C6 C7 . . 3.6(4)
C5 C6 C7 C8 . . -2.4(4)
C5 C6 C7 C2 . . 175.8(2)
O3 C2 C7 C6 . . -146.8(3)
O4 C2 C7 C6 . . 31.5(4)
O3 C2 C7 C8 . . 31.5(4)
O4 C2 C7 C8 . . -150.3(3)
C6 C7 C8 C3 . . -0.5(4)
C2 C7 C8 C3 . . -178.7(2)
C4 C3 C8 C7 . . 2.2(4)
C1 C3 C8 C7 . . -179.5(2)
C14 N1 C9 C10 . . -1.4(7)
Cd1 N1 C9 C10 . . 170.9(4)
N1 C9 C10 C12 . . 0.0(8)
N1 C9 C10 C11' . . 165.1(6)
N1 C9 C10 C11 . . -161.0(7)
C9 C10 C12 C13 . . 0.7(8)
C11' C10 C12 C13 . . -163.1(7)
C11 C10 C12 C13 . . 162.4(7)
C10 C12 C13 C14 . . -0.2(7)
C9 N1 C14 C13 . . 1.9(5)
Cd1 N1 C14 C13 . . -170.8(3)
C9 N1 C14 C15 . . -177.4(3)
Cd1 N1 C14 C15 . . 9.9(4)
C12 C13 C14 N1 . . -1.1(6)
C12 C13 C14 C15 . . 178.1(4)
C20 N2 C15 C16 . . -0.4(5)
Cd1 N2 C15 C16 . . -173.7(3)
C20 N2 C15 C14 . . 177.3(3)
Cd1 N2 C15 C14 . . 3.9(4)
N1 C14 C15 N2 . . -9.2(5)
C13 C14 C15 N2 . . 171.6(3)
N1 C14 C15 C16 . . 168.4(4)
C13 C14 C15 C16 . . -10.9(6)
N2 C15 C16 C17 . . 1.6(7)
C14 C15 C16 C17 . . -175.9(4)
C15 C16 C17 C18 . . -1.6(8)
C16 C17 C18 C20 . . 0.5(7)
C16 C17 C18 C19 . . 179.5(5)
C15 N2 C20 C18 . . -0.8(6)
Cd1 N2 C20 C18 . . 172.2(3)
C17 C18 C20 N2 . . 0.7(6)
C19 C18 C20 N2 . . -178.3(4)
